data_2019058
loop_
_publ_author_name
'Nath, Babul Chandra'
'Suarez, Sebasti\'an'
'Doctorovich, Fabio'
'Roy, Tapashi G.'
'Baggio, Ricardo'

_publ_section_title
;
 Two solvatomorphic forms of a copper complex formulated as
 Cu(<i>L</i>^1^)(ClO~4~)~2~&#x00B7;1.2H~2~O and
 Cu(<i>L</i>^1^)(ClO~4~)~2~, where <i>L</i>^1^ is
 3,10-C-<i>meso</i>-3,5,7,7,10,12,14,14-octamethyl-1,4,8,11-tetraazacyclotetradecane
;
_journal_coeditor_code SK3486
_journal_issue 7
_journal_name_full 'Acta Crystallographica Section C'
_journal_page_first 689
_journal_page_last 695
_journal_paper_doi 10.1107/S0108270113013711
_journal_volume 69
_journal_year 2013
_chemical_formula_iupac '[Cu (Cl O4)2 (C18 H40 N4)]'
_chemical_formula_moiety 'C18 H40 Cl2 Cu N4 O8'
_chemical_formula_sum 'C18 H40 Cl2 Cu N4 O8'
_chemical_formula_weight 574.98
_chemical_name_systematic
(3,10-C-<i>meso</i>-3,5,7,7,10,12,14,14-Octamethyl-1,4,8,11-tetraazacyclotetradecane)bis(perchlorato-\k<i>O</i>)copper(II)
_space_group_IT_number 61
_symmetry_cell_setting orthorhombic
_symmetry_space_group_name_Hall '-P 2ac 2ab'
_symmetry_space_group_name_H-M 'P b c a'
_atom_sites_solution_hydrogens geom
_atom_sites_solution_primary direct
_atom_sites_solution_secondary difmap
_audit_creation_method SHELXL97
_cell_angle_alpha 90.00
_cell_angle_beta 90.00
_cell_angle_gamma 90.00
_cell_formula_units_Z 4
_cell_length_a 9.0206(2)
_cell_length_b 16.7979(4)
_cell_length_c 17.3754(5)
_cell_measurement_reflns_used 10594
_cell_measurement_temperature 294(2)
_cell_measurement_theta_max 28.8964
_cell_measurement_theta_min 3.8156
_cell_volume 2632.84(11)
_computing_cell_refinement 'CrysAlis PRO (Oxford Diffraction, 2009)'
_computing_data_collection 'CrysAlis PRO (Oxford Diffraction, 2009)'
_computing_data_reduction 'CrysAlis PRO (Oxford Diffraction, 2009)'
_computing_molecular_graphics 'SHELXTL (Sheldrick, 2008)'
_computing_publication_material
;
SHELXL97 (Sheldrick, 2008) and PLATON (Spek, 2009)
;
_computing_structure_refinement 'SHELXL97 (Sheldrick, 2008)'
_computing_structure_solution 'SHELXS97 (Sheldrick, 2008)'
_diffrn_ambient_temperature 294(2)
_diffrn_measured_fraction_theta_full 0.997
_diffrn_measured_fraction_theta_max 0.950
_diffrn_measurement_device_type 'Oxford Gemini S Ultra CCD area-detector'
_diffrn_measurement_method '\w scans, thick slices'
_diffrn_radiation_monochromator graphite
_diffrn_radiation_source 'fine-focus sealed tube'
_diffrn_radiation_type MoK\a
_diffrn_radiation_wavelength 0.71073
_diffrn_reflns_av_R_equivalents 0.0369
_diffrn_reflns_av_sigmaI/netI 0.0170
_diffrn_reflns_limit_h_max 11
_diffrn_reflns_limit_h_min -12
_diffrn_reflns_limit_k_max 22
_diffrn_reflns_limit_k_min -22
_diffrn_reflns_limit_l_max 23
_diffrn_reflns_limit_l_min -23
_diffrn_reflns_number 40587
_diffrn_reflns_theta_full 25.00
_diffrn_reflns_theta_max 28.96
_diffrn_reflns_theta_min 4.06
_exptl_absorpt_coefficient_mu 1.080
_exptl_absorpt_correction_T_max 0.78
_exptl_absorpt_correction_T_min 0.69
_exptl_absorpt_correction_type multi-scan
_exptl_absorpt_process_details '(CrysAlis PRO; Oxford Diffraction, 2009)'
_exptl_crystal_colour blue
_exptl_crystal_density_diffrn 1.451
_exptl_crystal_density_method 'not measured'
_exptl_crystal_description prism
_exptl_crystal_F_000 1212
_exptl_crystal_size_max 0.35
_exptl_crystal_size_mid 0.30
_exptl_crystal_size_min 0.23
_refine_diff_density_max 0.584
_refine_diff_density_min -0.369
_refine_ls_extinction_method none
_refine_ls_goodness_of_fit_ref 1.070
_refine_ls_hydrogen_treatment constr
_refine_ls_matrix_type full
_refine_ls_number_parameters 155
_refine_ls_number_reflns 3311
_refine_ls_number_restraints 0
_refine_ls_restrained_S_all 1.070
_refine_ls_R_factor_all 0.0587
_refine_ls_R_factor_gt 0.0436
_refine_ls_shift/su_max 0.000
_refine_ls_shift/su_mean 0.000
_refine_ls_structure_factor_coef Fsqd
_refine_ls_weighting_details 'calc w = 1/[\s^2^(Fo^2^)+(0.0452P)^2^+2.9167P] where P=(Fo^2^+2Fc^2^)/3'
_refine_ls_weighting_scheme calc
_refine_ls_wR_factor_gt 0.1068
_refine_ls_wR_factor_ref 0.1160
_reflns_number_gt 2614
_reflns_number_total 3311
_reflns_threshold_expression I>2\s(I)
_cod_data_source_file sk3486.cif
_cod_data_source_block II
_cod_database_code 2019058
_cod_database_fobs_code 2019058

loop_
_symmetry_equiv_pos_as_xyz
'x, y, z'
'-x+1/2, -y, z+1/2'
'x+1/2, -y+1/2, -z'
'-x, y+1/2, -z+1/2'
'-x, -y, -z'
'x-1/2, y, -z-1/2'
'-x-1/2, y-1/2, z'
'x, -y-1/2, z-1/2'

loop_
_atom_site_type_symbol
_atom_site_label
_atom_site_fract_x
_atom_site_fract_y
_atom_site_fract_z
_atom_site_U_iso_or_equiv
_atom_site_adp_type
_atom_site_calc_flag
_atom_site_refinement_flags
_atom_site_occupancy
_atom_site_symmetry_multiplicity
Cu Cu1 0.5000 0.5000 0.5000 0.03007(13) Uani d S 1 2
N N1 0.5404(2) 0.52047(11) 0.38696(11) 0.0316(4) Uani d . 1 1
H H1N 0.4785 0.4866 0.3617 0.038 Uiso calc R 1 1
N N2 0.3222(2) 0.57382(11) 0.50517(10) 0.0322(4) Uani d . 1 1
H H2N 0.2454 0.5424 0.4899 0.039 Uiso calc R 1 1
C C1 0.6913(3) 0.48889(16) 0.37144(15) 0.0412(6) Uani d . 1 1
H H1A 0.7651 0.5264 0.3897 0.049 Uiso calc R 1 1
H H1B 0.7050 0.4820 0.3165 0.049 Uiso calc R 1 1
C C2 0.5087(3) 0.60077(15) 0.35222(14) 0.0377(5) Uani d . 1 1
C C3 0.3492(3) 0.62349(15) 0.37188(14) 0.0392(5) Uani d . 1 1
H H3A 0.3224 0.6684 0.3397 0.047 Uiso calc R 1 1
H H3B 0.2862 0.5794 0.3567 0.047 Uiso calc R 1 1
C C4 0.3101(3) 0.64493(14) 0.45420(15) 0.0410(6) Uani d . 1 1
H H4 0.3791 0.6858 0.4724 0.049 Uiso calc R 1 1
C C5 0.2891(3) 0.58991(15) 0.58827(14) 0.0379(5) Uani d . 1 1
H H5 0.1849 0.6059 0.5927 0.046 Uiso calc R 1 1
C C6 0.5180(4) 0.5943(2) 0.26429(17) 0.0628(9) Uani d . 1 1
H H6A 0.6170 0.5797 0.2496 0.094 Uiso calc R 1 1
H H6B 0.4931 0.6446 0.2416 0.094 Uiso calc R 1 1
H H6C 0.4498 0.5544 0.2466 0.094 Uiso calc R 1 1
C C7 0.6183(3) 0.66191(16) 0.3822(2) 0.0560(8) Uani d . 1 1
H H7A 0.6257 0.6574 0.4371 0.084 Uiso calc R 1 1
H H7B 0.5848 0.7144 0.3689 0.084 Uiso calc R 1 1
H H7C 0.7138 0.6526 0.3595 0.084 Uiso calc R 1 1
C C8 0.1528(4) 0.6789(2) 0.4556(2) 0.0660(9) Uani d . 1 1
H H8A 0.0846 0.6398 0.4363 0.099 Uiso calc R 1 1
H H8B 0.1485 0.7257 0.4239 0.099 Uiso calc R 1 1
H H8C 0.1265 0.6926 0.5075 0.099 Uiso calc R 1 1
C C9 0.3847(3) 0.65576(17) 0.62169(17) 0.0516(7) Uani d . 1 1
H H9A 0.4870 0.6454 0.6101 0.077 Uiso calc R 1 1
H H9B 0.3716 0.6576 0.6765 0.077 Uiso calc R 1 1
H H9C 0.3561 0.7059 0.5997 0.077 Uiso calc R 1 1
Cl Cl1 0.16768(7) 0.40599(4) 0.38324(4) 0.04963(19) Uani d . 1 1
O O1 0.2652(4) 0.40146(17) 0.44882(15) 0.0861(8) Uani d . 1 1
O O2 0.2631(3) 0.42568(17) 0.31962(14) 0.0775(7) Uani d . 1 1
O O3 0.0934(4) 0.33385(16) 0.3735(2) 0.0996(10) Uani d . 1 1
O O4 0.0700(3) 0.47002(17) 0.3996(2) 0.1034(11) Uani d . 1 1

loop_
_atom_site_aniso_label
_atom_site_aniso_U_11
_atom_site_aniso_U_22
_atom_site_aniso_U_33
_atom_site_aniso_U_12
_atom_site_aniso_U_13
_atom_site_aniso_U_23
Cu1 0.0301(2) 0.0285(2) 0.0316(2) 0.00372(15) 0.00700(15) -0.00055(15)
N1 0.0297(9) 0.0321(9) 0.0329(10) -0.0021(8) 0.0048(8) -0.0026(8)
N2 0.0294(9) 0.0301(9) 0.0371(10) 0.0012(8) 0.0030(8) -0.0033(7)
C1 0.0324(12) 0.0490(14) 0.0423(13) 0.0026(10) 0.0134(10) 0.0010(11)
C2 0.0400(12) 0.0371(12) 0.0361(12) -0.0021(10) 0.0014(10) 0.0054(10)
C3 0.0397(13) 0.0368(12) 0.0410(13) 0.0034(10) -0.0047(10) 0.0049(10)
C4 0.0437(13) 0.0303(11) 0.0489(14) 0.0063(10) 0.0034(11) 0.0010(10)
C5 0.0299(11) 0.0416(13) 0.0423(13) 0.0068(10) 0.0096(10) -0.0067(10)
C6 0.068(2) 0.083(2) 0.0375(15) 0.0095(17) 0.0067(14) 0.0124(15)
C7 0.0481(15) 0.0379(14) 0.082(2) -0.0105(12) -0.0052(15) 0.0052(14)
C8 0.064(2) 0.0592(19) 0.075(2) 0.0334(16) 0.0099(17) 0.0083(16)
C9 0.0552(16) 0.0449(14) 0.0549(16) 0.0080(13) -0.0023(13) -0.0181(13)
Cl1 0.0419(3) 0.0424(3) 0.0646(4) -0.0072(3) -0.0027(3) 0.0043(3)
O1 0.100(2) 0.0914(19) 0.0664(15) -0.0083(16) -0.0196(15) 0.0034(14)
O2 0.0775(16) 0.0961(19) 0.0589(13) -0.0171(14) 0.0028(13) 0.0070(13)
O3 0.093(2) 0.0633(16) 0.143(3) -0.0362(15) 0.0096(19) -0.0193(17)
O4 0.0609(16) 0.0619(15) 0.187(3) 0.0083(14) 0.0214(19) 0.003(2)

loop_
_atom_type_symbol
_atom_type_description
_atom_type_scat_dispersion_real
_atom_type_scat_dispersion_imag
_atom_type_scat_source
C C 0.0033 0.0016 'International Tables Vol C Tables 4.2.6.8 and 6.1.1.4'
H H 0.0000 0.0000 'International Tables Vol C Tables 4.2.6.8 and 6.1.1.4'
N N 0.0061 0.0033 'International Tables Vol C Tables 4.2.6.8 and 6.1.1.4'
O O 0.0106 0.0060 'International Tables Vol C Tables 4.2.6.8 and 6.1.1.4'
Cl Cl 0.1484 0.1585 'International Tables Vol C Tables 4.2.6.8 and 6.1.1.4'
Cu Cu 0.3201 1.2651 'International Tables Vol C Tables 4.2.6.8 and 6.1.1.4'

loop_
_geom_angle_atom_site_label_1
_geom_angle_atom_site_label_2
_geom_angle_atom_site_label_3
_geom_angle_site_symmetry_1
_geom_angle_site_symmetry_3
_geom_angle
N1 Cu1 N1 . 5_666 180.0000(10)
N1 Cu1 N2 . . 94.66(7)
N1 Cu1 N2 5_666 . 85.34(7)
N1 Cu1 N2 . 5_666 85.34(7)
N1 Cu1 N2 5_666 5_666 94.66(7)
N2 Cu1 N2 . 5_666 180.0
N1 Cu1 O1 . 5_666 94.06(8)
N1 Cu1 O1 5_666 5_666 85.94(8)
N2 Cu1 O1 . 5_666 102.72(9)
N2 Cu1 O1 5_666 5_666 77.28(9)
N1 Cu1 O1 . . 85.94(8)
N1 Cu1 O1 5_666 . 94.06(8)
N2 Cu1 O1 . . 77.28(9)
N2 Cu1 O1 5_666 . 102.72(9)
O1 Cu1 O1 5_666 . 180.0
C1 N1 C2 . . 114.89(18)
C1 N1 Cu1 . . 106.25(15)
C2 N1 Cu1 . . 120.44(14)
C1 N1 H1N . . 104.5
C2 N1 H1N . . 104.5
Cu1 N1 H1N . . 104.5
C4 N2 C5 . . 114.40(18)
C4 N2 Cu1 . . 121.41(15)
C5 N2 Cu1 . . 108.07(14)
C4 N2 H2N . . 103.6
C5 N2 H2N . . 103.6
Cu1 N2 H2N . . 103.6
N1 C1 C5 . 5_666 109.66(19)
N1 C1 H1A . . 109.7
C5 C1 H1A 5_666 . 109.7
N1 C1 H1B . . 109.7
C5 C1 H1B 5_666 . 109.7
H1A C1 H1B . . 108.2
N1 C2 C7 . . 110.2(2)
N1 C2 C3 . . 108.23(19)
C7 C2 C3 . . 111.6(2)
N1 C2 C6 . . 109.0(2)
C7 C2 C6 . . 110.7(2)
C3 C2 C6 . . 107.0(2)
C4 C3 C2 . . 119.3(2)
C4 C3 H3A . . 107.5
C2 C3 H3A . . 107.5
C4 C3 H3B . . 107.5
C2 C3 H3B . . 107.5
H3A C3 H3B . . 107.0
N2 C4 C3 . . 110.66(19)
N2 C4 C8 . . 111.0(2)
C3 C4 C8 . . 108.7(2)
N2 C4 H4 . . 108.8
C3 C4 H4 . . 108.8
C8 C4 H4 . . 108.8
N2 C5 C1 . 5_666 105.40(18)
N2 C5 C9 . . 112.7(2)
C1 C5 C9 5_666 . 113.3(2)
N2 C5 H5 . . 108.4
C1 C5 H5 5_666 . 108.4
C9 C5 H5 . . 108.4
C2 C6 H6A . . 109.5
C2 C6 H6B . . 109.5
H6A C6 H6B . . 109.5
C2 C6 H6C . . 109.5
H6A C6 H6C . . 109.5
H6B C6 H6C . . 109.5
C2 C7 H7A . . 109.5
C2 C7 H7B . . 109.5
H7A C7 H7B . . 109.5
C2 C7 H7C . . 109.5
H7A C7 H7C . . 109.5
H7B C7 H7C . . 109.5
C4 C8 H8A . . 109.5
C4 C8 H8B . . 109.5
H8A C8 H8B . . 109.5
C4 C8 H8C . . 109.5
H8A C8 H8C . . 109.5
H8B C8 H8C . . 109.5
C5 C9 H9A . . 109.5
C5 C9 H9B . . 109.5
H9A C9 H9B . . 109.5
C5 C9 H9C . . 109.5
H9A C9 H9C . . 109.5
H9B C9 H9C . . 109.5
O3 Cl1 O4 . . 112.60(19)
O3 Cl1 O2 . . 113.16(18)
O4 Cl1 O2 . . 110.55(18)
O3 Cl1 O1 . . 110.10(19)
O4 Cl1 O1 . . 105.1(2)
O2 Cl1 O1 . . 104.72(17)
Cl1 O1 Cu1 . . 132.38(16)

loop_
_geom_bond_atom_site_label_1
_geom_bond_atom_site_label_2
_geom_bond_site_symmetry_2
_geom_bond_distance
_geom_bond_publ_flag
Cu1 N1 . 2.0270(19) y
Cu1 N1 5_666 2.0270(19) ?
Cu1 N2 . 2.0295(19) y
Cu1 N2 5_666 2.0295(19) ?
Cu1 O1 5_666 2.831(3) ?
Cu1 O1 . 2.831(3) y
N1 C1 . 1.486(3) ?
N1 C2 . 1.505(3) ?
N1 H1N . 0.9100 ?
N2 C4 . 1.491(3) ?
N2 C5 . 1.499(3) ?
N2 H2N . 0.9100 ?
C1 C5 5_666 1.508(3) ?
C1 H1A . 0.9700 ?
C1 H1B . 0.9700 ?
C2 C7 . 1.517(4) ?
C2 C3 . 1.527(3) ?
C2 C6 . 1.534(4) ?
C3 C4 . 1.517(3) ?
C3 H3A . 0.9700 ?
C3 H3B . 0.9700 ?
C4 C8 . 1.530(4) ?
C4 H4 . 0.9800 ?
C5 C1 5_666 1.508(4) ?
C5 C9 . 1.518(4) ?
C5 H5 . 0.9800 ?
C6 H6A . 0.9600 ?
C6 H6B . 0.9600 ?
C6 H6C . 0.9600 ?
C7 H7A . 0.9600 ?
C7 H7B . 0.9600 ?
C7 H7C . 0.9600 ?
C8 H8A . 0.9600 ?
C8 H8B . 0.9600 ?
C8 H8C . 0.9600 ?
C9 H9A . 0.9600 ?
C9 H9B . 0.9600 ?
C9 H9C . 0.9600 ?
Cl1 O3 . 1.395(2) ?
Cl1 O4 . 1.419(3) ?
Cl1 O2 . 1.439(2) ?
Cl1 O1 . 1.442(3) ?

loop_
_geom_hbond_atom_site_label_D
_geom_hbond_atom_site_label_H
_geom_hbond_atom_site_label_A
_geom_hbond_site_symmetry_A
_geom_hbond_distance_DH
_geom_hbond_distance_HA
_geom_hbond_distance_DA
_geom_hbond_angle_DHA
N1 H1N O2 . 0.91 2.31 3.188(3) 161
N2 H2N O4 . 0.91 2.54 3.403(3) 159
N2 H2N O1 . 0.91 2.48 3.099(3) 126
C7 H7A O1 5_666 0.96 2.42 3.295(4) 151

loop_
_geom_torsion_atom_site_label_1
_geom_torsion_atom_site_label_2
_geom_torsion_atom_site_label_3
_geom_torsion_atom_site_label_4
_geom_torsion_site_symmetry_1
_geom_torsion_site_symmetry_4
_geom_torsion
N2 Cu1 N1 C1 . . 165.81(15)
N2 Cu1 N1 C1 5_666 . -14.19(15)
O1 Cu1 N1 C1 5_666 . 62.68(16)
O1 Cu1 N1 C1 . . -117.32(16)
N2 Cu1 N1 C2 . . 32.98(17)
N2 Cu1 N1 C2 5_666 . -147.02(17)
O1 Cu1 N1 C2 5_666 . -70.15(17)
O1 Cu1 N1 C2 . . 109.85(17)
N1 Cu1 N2 C4 . . -29.46(18)
N1 Cu1 N2 C4 5_666 . 150.54(18)
O1 Cu1 N2 C4 5_666 . 65.77(18)
O1 Cu1 N2 C4 . . -114.23(18)
N1 Cu1 N2 C5 . . -164.56(15)
N1 Cu1 N2 C5 5_666 . 15.44(15)
O1 Cu1 N2 C5 5_666 . -69.33(15)
O1 Cu1 N2 C5 . . 110.67(15)
C2 N1 C1 C5 . 5_666 177.8(2)
Cu1 N1 C1 C5 . 5_666 42.0(2)
C1 N1 C2 C7 . . -59.0(3)
Cu1 N1 C2 C7 . . 70.1(2)
C1 N1 C2 C3 . . 178.7(2)
Cu1 N1 C2 C3 . . -52.2(2)
C1 N1 C2 C6 . . 62.7(3)
Cu1 N1 C2 C6 . . -168.19(19)
N1 C2 C3 C4 . . 70.6(3)
C7 C2 C3 C4 . . -50.8(3)
C6 C2 C3 C4 . . -172.1(2)
C5 N2 C4 C3 . . 178.52(19)
Cu1 N2 C4 C3 . . 46.0(3)
C5 N2 C4 C8 . . -60.8(3)
Cu1 N2 C4 C8 . . 166.7(2)
C2 C3 C4 N2 . . -67.7(3)
C2 C3 C4 C8 . . 170.2(2)
C4 N2 C5 C1 . 5_666 -179.7(2)
Cu1 N2 C5 C1 . 5_666 -41.1(2)
C4 N2 C5 C9 . . -55.6(3)
Cu1 N2 C5 C9 . . 83.0(2)
O3 Cl1 O1 Cu1 . . 166.2(2)
O4 Cl1 O1 Cu1 . . -72.3(3)
O2 Cl1 O1 Cu1 . . 44.3(3)
N1 Cu1 O1 Cl1 . . -33.1(2)
N1 Cu1 O1 Cl1 5_666 . 146.9(2)
N2 Cu1 O1 Cl1 . . 62.6(2)
N2 Cu1 O1 Cl1 5_666 . -117.4(2)
